data_7700860
loop_
_publ_author_name
'Huang, Xin-Da'
'Jia, Jia-Ge'
'Kurmoo, Mohamedally'
'Bao, Song-Song'
'Zheng, Li-Min'

_publ_section_title
;
 Interplay of anthracene luminescence and dysprosium magnetism by steric
 control of photodimerization.
;
_journal_issue 36
_journal_name_full 'Dalton transactions (Cambridge, England : 2003)'
_journal_page_first 13769
_journal_page_last 13779
_journal_paper_doi 10.1039/c9dt02854d
_journal_volume 48
_journal_year 2019
_chemical_formula_moiety 'C28 H43 Dy N3 O18 P3'
_chemical_formula_sum 'C28 H43 Dy N3 O18 P3'
_chemical_formula_weight 965.06
_chemical_name_systematic 2
_chemical_properties_physical Photo-sensitive
_space_group_crystal_system monoclinic
_space_group_IT_number 15
_space_group_name_Hall '-C 2yc'
_space_group_name_H-M_alt 'C 1 2/c 1'
_symmetry_space_group_name_Hall '-C 2yc'
_symmetry_space_group_name_H-M 'C 1 2/c 1'
_atom_sites_solution_hydrogens geom
_audit_creation_method SHELXL-2018/3
_audit_update_record
;
2019-07-05 deposited with the CCDC.    2019-08-16 downloaded from the CCDC.
;
_cell_angle_alpha 90
_cell_angle_beta 101.530(2)
_cell_angle_gamma 90
_cell_formula_units_Z 8
_cell_length_a 18.444(3)
_cell_length_b 11.7938(17)
_cell_length_c 37.298(6)
_cell_measurement_reflns_used 9408
_cell_measurement_temperature 193(2)
_cell_measurement_theta_max 27.7285
_cell_measurement_theta_min 2.232
_cell_volume 7950(2)
_computing_cell_refinement 'Bruker SAINT'
_computing_data_collection 'Bruker APEX2'
_computing_data_reduction 'Bruker SAINT'
_computing_molecular_graphics 'Bruker SHELXTL'
_computing_publication_material 'Bruker SHELXTL'
_computing_structure_refinement 'SHELXL-2018/3 (Sheldrick, 2018)'
_computing_structure_solution 'SHELXT 2014/4 (Sheldrick, 2014)'
_diffrn_ambient_temperature 193(2)
_diffrn_measured_fraction_theta_full 0.968
_diffrn_measured_fraction_theta_max 0.947
_diffrn_measurement_device_type 'Bruker APEX duo'
_diffrn_radiation_type MoK\a
_diffrn_radiation_wavelength 0.71073
_diffrn_reflns_av_R_equivalents 0.0575
_diffrn_reflns_av_unetI/netI 0.0619
_diffrn_reflns_Laue_measured_fraction_full 0.968
_diffrn_reflns_Laue_measured_fraction_max 0.947
_diffrn_reflns_limit_h_max 21
_diffrn_reflns_limit_h_min -20
_diffrn_reflns_limit_k_max 14
_diffrn_reflns_limit_k_min -9
_diffrn_reflns_limit_l_max 44
_diffrn_reflns_limit_l_min -45
_diffrn_reflns_number 22131
_diffrn_reflns_point_group_measured_fraction_full 0.968
_diffrn_reflns_point_group_measured_fraction_max 0.947
_diffrn_reflns_theta_full 25.242
_diffrn_reflns_theta_max 25.556
_diffrn_reflns_theta_min 2.076
_exptl_absorpt_coefficient_mu 2.075
_exptl_absorpt_correction_T_max 0.576
_exptl_absorpt_correction_T_min 0.278
_exptl_absorpt_correction_type multi-scan
_exptl_absorpt_process_details 'SADABS 2014/5'
_exptl_crystal_colour yellow
_exptl_crystal_density_diffrn 1.613
_exptl_crystal_description block
_exptl_crystal_F_000 3896
_exptl_crystal_preparation 'Magnetic properties,Luminescent'
_exptl_crystal_recrystallization_method 'Re-crystallisation from solvent: Tetrahydrofuran'
_exptl_crystal_size_max 0.600
_exptl_crystal_size_mid 0.400
_exptl_crystal_size_min 0.300
_refine_diff_density_max 2.000
_refine_diff_density_min -1.753
_refine_diff_density_rms 0.158
_refine_ls_extinction_method none
_refine_ls_goodness_of_fit_ref 1.067
_refine_ls_hydrogen_treatment constr
_refine_ls_matrix_type full
_refine_ls_number_parameters 484
_refine_ls_number_reflns 7060
_refine_ls_number_restraints 417
_refine_ls_restrained_S_all 1.134
_refine_ls_R_factor_all 0.0623
_refine_ls_R_factor_gt 0.0535
_refine_ls_shift/su_max 0.001
_refine_ls_shift/su_mean 0.000
_refine_ls_structure_factor_coef Fsqd
_refine_ls_weighting_details 'w=1/[\s^2^(Fo^2^)+(0.0636P)^2^+67.3417P] where P=(Fo^2^+2Fc^2^)/3'
_refine_ls_weighting_scheme calc
_refine_ls_wR_factor_gt 0.1428
_refine_ls_wR_factor_ref 0.1501
_reflns_Friedel_coverage 0.000
_reflns_number_gt 5873
_reflns_number_total 7060
_reflns_threshold_expression 'I > 2\s(I)'
_cod_data_source_file c9dt02854d2.cif
_cod_data_source_block 2
_cod_depositor_comments 'Adding full bibliography for 7700858--7700861.cif.'
_cod_original_cell_volume 7949(2)
_cod_database_code 7700860
_shelx_shelxl_version_number 2018/3
_shelx_space_group_comment
;
The symmetry employed for this shelxl refinement is uniquely defined
by the following loop, which should always be used as a source of
symmetry information in preference to the above space-group names.
They are only intended as comments.
;
_shelx_estimated_absorpt_t_min 0.369
_shelx_estimated_absorpt_t_max 0.575

loop_
_space_group_symop_operation_xyz
'x, y, z'
'-x, y, -z+1/2'
'x+1/2, y+1/2, z'
'-x+1/2, y+1/2, -z+1/2'
'-x, -y, -z'
'x, -y, z-1/2'
'-x+1/2, -y+1/2, -z'
'x+1/2, -y+1/2, z-1/2'

loop_
_atom_site_label
_atom_site_type_symbol
_atom_site_fract_x
_atom_site_fract_y
_atom_site_fract_z
_atom_site_U_iso_or_equiv
_atom_site_adp_type
_atom_site_occupancy
_atom_site_site_symmetry_order
_atom_site_calc_flag
_atom_site_refinement_flags_posn
_atom_site_refinement_flags_adp
Dy1 Dy 0.69553(2) 0.50128(2) 0.65826(2) 0.02843(13) Uani 1 1 d . .
P1 P 0.60598(9) 0.46100(13) 0.56262(4) 0.0269(3) Uani 1 1 d . U
P2 P 0.62435(11) 0.75377(15) 0.69262(4) 0.0405(4) Uani 1 1 d . U
P3 P 0.78524(10) 0.70742(15) 0.72125(4) 0.0388(4) Uani 1 1 d . U
C1 C 0.6832(3) 0.3961(5) 0.54854(14) 0.0266(12) Uani 1 1 d . U
H1A H 0.725295 0.449805 0.553693 0.032 Uiso 1 1 calc R U
H1B H 0.697473 0.328333 0.563985 0.032 Uiso 1 1 calc R U
C2 C 0.6729(3) 0.3602(5) 0.50889(14) 0.0253(11) Uani 1 1 d . U
C3 C 0.6486(3) 0.2499(5) 0.49825(15) 0.0294(12) Uani 1 1 d . U
C4 C 0.6289(4) 0.1675(5) 0.52314(17) 0.0348(13) Uani 1 1 d . U
H4 H 0.631526 0.187707 0.548017 0.042 Uiso 1 1 calc R U
C5 C 0.6068(4) 0.0624(6) 0.5119(2) 0.0446(15) Uani 1 1 d . U
H5 H 0.593704 0.010210 0.528908 0.053 Uiso 1 1 calc R U
C6 C 0.6027(4) 0.0284(6) 0.4753(2) 0.0484(16) Uani 1 1 d . U
H6 H 0.587510 -0.046553 0.468067 0.058 Uiso 1 1 calc R U
C7 C 0.6201(4) 0.1014(5) 0.45070(19) 0.0412(14) Uani 1 1 d . U
H7 H 0.617493 0.077394 0.426154 0.049 Uiso 1 1 calc R U
C8 C 0.6426(3) 0.2146(5) 0.46104(16) 0.0320(12) Uani 1 1 d . U
C9 C 0.6615(4) 0.2899(5) 0.43577(16) 0.0353(13) Uani 1 1 d . U
H9 H 0.658584 0.265877 0.411221 0.042 Uiso 1 1 calc R U
C10 C 0.6846(3) 0.4003(5) 0.44573(15) 0.0327(12) Uani 1 1 d . U
C11 C 0.7035(4) 0.4776(6) 0.4190(2) 0.0432(15) Uani 1 1 d . U
H11 H 0.700740 0.452717 0.394538 0.052 Uiso 1 1 calc R U
C12 C 0.7251(4) 0.5855(6) 0.4285(2) 0.0487(16) Uani 1 1 d . U
H12 H 0.737360 0.635905 0.410729 0.058 Uiso 1 1 calc R U
C13 C 0.7294(4) 0.6220(6) 0.46455(19) 0.0457(15) Uani 1 1 d . U
H13 H 0.743798 0.697927 0.470803 0.055 Uiso 1 1 calc R U
C14 C 0.7135(4) 0.5520(5) 0.49093(17) 0.0364(13) Uani 1 1 d . U
H14 H 0.718220 0.579236 0.515266 0.044 Uiso 1 1 calc R U
C15 C 0.6895(3) 0.4374(5) 0.48244(15) 0.0298(12) Uani 1 1 d . U
C16 C 0.5352(4) 0.6515(6) 0.54164(19) 0.0462(16) Uani 1 1 d . U
H16A H 0.486283 0.634450 0.526155 0.055 Uiso 1 1 calc R U
H16B H 0.529733 0.653459 0.567504 0.055 Uiso 1 1 calc R U
C17 C 0.5613(6) 0.7589(8) 0.5315(3) 0.084(3) Uani 1 1 d . U
H17A H 0.605156 0.781420 0.549587 0.127 Uiso 1 1 calc R U
H17B H 0.522413 0.816001 0.530722 0.127 Uiso 1 1 calc R U
H17C H 0.574217 0.752772 0.507360 0.127 Uiso 1 1 calc R U
C18 C 0.4843(5) 0.3608(8) 0.5746(3) 0.070(2) Uani 1 1 d . U
H18A H 0.434325 0.363019 0.558789 0.084 Uiso 1 1 calc R U
H18B H 0.487451 0.421273 0.593227 0.084 Uiso 1 1 calc R U
C19 C 0.4974(8) 0.2499(10) 0.5924(3) 0.106(4) Uani 1 1 d . U
H19A H 0.491635 0.190325 0.573732 0.159 Uiso 1 1 calc R U
H19B H 0.461625 0.237869 0.608230 0.159 Uiso 1 1 calc R U
H19C H 0.547713 0.247432 0.607144 0.159 Uiso 1 1 calc R U
C20 C 0.6988(4) 0.7442(6) 0.73132(17) 0.0411(8) Uani 1 1 d . U
H20A H 0.703851 0.818192 0.744106 0.049 Uiso 1 1 calc R U
H20B H 0.685709 0.687102 0.748423 0.049 Uiso 1 1 calc R U
C21 C 0.6567(5) 0.9027(7) 0.6443(2) 0.0558(12) Uani 1 1 d . U
H21A H 0.665442 0.832108 0.631406 0.067 Uiso 1 1 calc R U
H21B H 0.704997 0.940660 0.652642 0.067 Uiso 1 1 calc R U
C22 C 0.6067(7) 0.9787(9) 0.6185(3) 0.079(2) Uani 1 1 d . U
H22A H 0.563432 0.935683 0.606133 0.118 Uiso 1 1 calc R U
H22B H 0.633285 1.008723 0.600304 0.118 Uiso 1 1 calc R U
H22C H 0.590550 1.041602 0.632193 0.118 Uiso 1 1 calc R U
C23 C 0.4828(5) 0.7233(8) 0.6924(2) 0.0734(14) Uani 1 1 d D U
H23A H 0.453401 0.704230 0.711117 0.088 Uiso 1 1 calc R U
H23B H 0.485528 0.654196 0.677690 0.088 Uiso 1 1 calc R U
C24 C 0.4429(7) 0.8121(10) 0.6681(3) 0.108(3) Uani 1 1 d D U
H24A H 0.436447 0.879208 0.682666 0.161 Uiso 1 1 calc R U
H24B H 0.394274 0.783280 0.656062 0.161 Uiso 1 1 calc R U
H24C H 0.471519 0.832466 0.649612 0.161 Uiso 1 1 calc R U
C25 C 0.8787(5) 0.8212(6) 0.6907(2) 0.0594(12) Uani 1 1 d D U
H25A H 0.883596 0.762971 0.672200 0.071 Uiso 1 1 calc R U
H25B H 0.918638 0.810141 0.712429 0.071 Uiso 1 1 calc R U
C26 C 0.8823(6) 0.9373(8) 0.6753(3) 0.082(2) Uani 1 1 d D U
H26A H 0.832697 0.960734 0.662778 0.123 Uiso 1 1 calc R U
H26B H 0.915609 0.936987 0.657903 0.123 Uiso 1 1 calc R U
H26C H 0.900884 0.990518 0.695224 0.123 Uiso 1 1 calc R U
C27 C 0.8715(5) 0.6023(6) 0.7772(2) 0.0549(13) Uani 1 1 d . U
H27A H 0.873707 0.540367 0.759481 0.066 Uiso 1 1 calc R U
H27B H 0.838129 0.578455 0.793514 0.066 Uiso 1 1 calc R U
C28 C 0.9454(5) 0.6249(8) 0.7986(3) 0.078(2) Uani 1 1 d . U
H28A H 0.979744 0.638069 0.782090 0.117 Uiso 1 1 calc R U
H28B H 0.962276 0.559526 0.814312 0.117 Uiso 1 1 calc R U
H28C H 0.943908 0.692198 0.813854 0.117 Uiso 1 1 calc R U
N1 N 0.7911(4) 0.5931(5) 0.61373(17) 0.0494(14) Uani 1 1 d . U
N2 N 0.7464(4) 0.2695(5) 0.66470(16) 0.0468(13) Uani 1 1 d . U
N3 N 0.5975(3) 0.4364(5) 0.70548(14) 0.0401(12) Uani 1 1 d . U
O1 O 0.6212(3) 0.4930(3) 0.60197(11) 0.0366(11) Uani 1 1 d . U
O2 O 0.5881(3) 0.5648(4) 0.53675(12) 0.0420(11) Uani 1 1 d . U
O3 O 0.5397(3) 0.3784(4) 0.55287(13) 0.0476(11) Uani 1 1 d . U
O4 O 0.6270(3) 0.6627(4) 0.66516(11) 0.0397(8) Uani 1 1 d . U
O5 O 0.7830(2) 0.5992(4) 0.70079(11) 0.0395(8) Uani 1 1 d . U
O6 O 0.7965(3) 0.4910(4) 0.62553(15) 0.0468(12) Uani 1 1 d . U
O7 O 0.7425(3) 0.6528(4) 0.62245(13) 0.0491(12) Uani 1 1 d . U
O8 O 0.8313(4) 0.6288(5) 0.5936(2) 0.091(2) Uani 1 1 d . U
O9 O 0.6996(3) 0.3002(4) 0.63732(13) 0.0474(12) Uani 1 1 d . U
O10 O 0.7704(3) 0.3464(4) 0.68771(12) 0.0522(13) Uani 1 1 d . U
O11 O 0.7673(4) 0.1716(5) 0.66918(18) 0.0756(18) Uani 1 1 d . U
O12 O 0.6608(3) 0.4782(4) 0.71817(12) 0.0438(11) Uani 1 1 d . U
O13 O 0.5849(3) 0.4146(4) 0.67143(12) 0.0460(12) Uani 1 1 d . U
O14 O 0.5526(3) 0.4189(5) 0.72432(14) 0.0583(14) Uani 1 1 d . U
O15 O 0.6247(3) 0.8750(4) 0.67561(13) 0.0486(8) Uani 1 1 d . U
O16 O 0.5557(3) 0.7525(5) 0.71068(14) 0.0565(9) Uani 1 1 d . U
O17 O 0.8049(3) 0.8137(4) 0.70085(13) 0.0488(8) Uani 1 1 d . U
O18 O 0.8433(3) 0.7055(4) 0.75762(12) 0.0479(9) Uani 1 1 d . U

loop_
_atom_site_aniso_label
_atom_site_aniso_U_11
_atom_site_aniso_U_22
_atom_site_aniso_U_33
_atom_site_aniso_U_23
_atom_site_aniso_U_13
_atom_site_aniso_U_12
Dy1 0.0364(2) 0.03115(19) 0.01563(18) -0.00292(9) 0.00020(13) -0.00385(11)
P1 0.0314(8) 0.0320(7) 0.0149(7) -0.0028(6) -0.0015(6) 0.0048(6)
P2 0.0496(9) 0.0431(8) 0.0278(7) -0.0100(6) 0.0049(7) 0.0003(7)
P3 0.0465(9) 0.0395(8) 0.0255(7) -0.0051(6) -0.0045(6) -0.0092(7)
C1 0.029(3) 0.031(3) 0.017(2) -0.001(2) -0.003(2) 0.007(2)
C2 0.026(3) 0.031(3) 0.016(2) -0.0040(19) -0.002(2) 0.007(2)
C3 0.033(3) 0.031(3) 0.023(2) 0.001(2) 0.001(2) 0.012(2)
C4 0.041(3) 0.032(3) 0.032(3) 0.002(2) 0.007(3) 0.010(2)
C5 0.048(4) 0.035(3) 0.050(3) 0.004(3) 0.008(3) 0.004(3)
C6 0.051(4) 0.029(3) 0.062(4) -0.013(3) 0.004(3) -0.002(3)
C7 0.044(3) 0.035(3) 0.041(3) -0.013(2) -0.002(3) 0.008(3)
C8 0.031(3) 0.033(3) 0.028(3) -0.004(2) -0.003(2) 0.006(2)
C9 0.041(3) 0.041(3) 0.020(3) -0.004(2) -0.003(2) 0.010(3)
C10 0.037(3) 0.038(3) 0.020(2) 0.003(2) 0.000(2) 0.009(2)
C11 0.049(4) 0.050(3) 0.030(3) 0.010(3) 0.006(3) 0.008(3)
C12 0.055(4) 0.049(3) 0.043(3) 0.013(3) 0.011(3) 0.001(3)
C13 0.052(4) 0.039(3) 0.046(3) 0.004(3) 0.008(3) -0.005(3)
C14 0.043(3) 0.032(3) 0.031(3) -0.002(2) 0.003(3) 0.001(3)
C15 0.029(3) 0.033(3) 0.025(3) 0.000(2) 0.000(2) 0.007(2)
C16 0.048(4) 0.049(4) 0.039(3) 0.007(3) 0.004(3) 0.024(3)
C17 0.072(6) 0.056(5) 0.124(8) 0.002(5) 0.018(6) 0.004(5)
C18 0.062(5) 0.087(5) 0.065(5) -0.022(4) 0.025(4) -0.017(4)
C19 0.127(9) 0.111(8) 0.081(7) 0.004(6) 0.026(7) -0.043(7)
C20 0.0524(15) 0.0420(17) 0.0263(15) -0.0088(14) 0.0014(13) -0.0048(15)
C21 0.068(3) 0.055(2) 0.043(2) 0.002(2) 0.009(2) 0.008(2)
C22 0.092(5) 0.088(4) 0.053(4) 0.013(3) 0.005(4) 0.023(4)
C23 0.062(2) 0.093(3) 0.064(3) -0.012(2) 0.011(2) -0.005(2)
C24 0.089(4) 0.124(5) 0.100(5) 0.008(4) -0.004(4) 0.002(4)
C25 0.058(2) 0.063(2) 0.054(2) 0.006(2) 0.002(2) -0.013(2)
C26 0.077(4) 0.084(4) 0.081(4) 0.030(4) 0.006(4) -0.013(4)
C27 0.064(3) 0.047(2) 0.044(2) 0.006(2) -0.011(2) -0.004(2)
C28 0.071(4) 0.070(4) 0.078(4) 0.015(4) -0.023(3) -0.006(3)
N1 0.065(4) 0.044(3) 0.047(3) -0.014(2) 0.030(3) -0.021(3)
N2 0.059(3) 0.041(3) 0.042(3) 0.010(2) 0.014(3) 0.008(3)
N3 0.041(3) 0.053(3) 0.028(2) 0.000(2) 0.012(2) -0.006(2)
O1 0.044(3) 0.046(3) 0.015(2) -0.0077(16) -0.0035(18) 0.0079(19)
O2 0.051(3) 0.046(3) 0.030(2) 0.0086(18) 0.011(2) 0.023(2)
O3 0.044(3) 0.062(3) 0.039(2) -0.021(2) 0.012(2) -0.011(2)
O4 0.0510(19) 0.0401(17) 0.0259(16) -0.0086(14) 0.0023(15) 0.0000(16)
O5 0.0429(19) 0.0428(17) 0.0297(17) -0.0091(14) -0.0002(15) -0.0086(16)
O6 0.053(3) 0.043(3) 0.046(3) -0.009(2) 0.014(2) -0.004(2)
O7 0.068(3) 0.043(3) 0.043(3) -0.003(2) 0.026(2) -0.003(2)
O8 0.131(6) 0.061(4) 0.109(5) -0.019(3) 0.092(5) -0.028(4)
O9 0.056(3) 0.036(2) 0.045(3) -0.003(2) -0.002(2) 0.002(2)
O10 0.069(3) 0.056(3) 0.026(2) 0.005(2) -0.004(2) 0.016(3)
O11 0.097(5) 0.047(3) 0.083(4) 0.016(3) 0.018(4) 0.027(3)
O12 0.051(3) 0.056(3) 0.023(2) 0.0012(19) 0.006(2) -0.012(2)
O13 0.051(3) 0.059(3) 0.027(2) -0.007(2) 0.005(2) -0.019(2)
O14 0.048(3) 0.090(4) 0.042(3) 0.009(3) 0.023(2) 0.000(3)
O15 0.0610(19) 0.0452(15) 0.0379(16) -0.0051(14) 0.0056(15) 0.0053(16)
O16 0.0555(17) 0.070(2) 0.0448(18) -0.0122(16) 0.0127(14) -0.0009(17)
O17 0.0530(18) 0.0491(17) 0.0390(17) 0.0036(14) -0.0033(15) -0.0110(16)
O18 0.0589(18) 0.0421(17) 0.0339(16) -0.0020(14) -0.0120(15) -0.0060(16)

loop_
_atom_type_symbol
_atom_type_description
_atom_type_scat_dispersion_real
_atom_type_scat_dispersion_imag
_atom_type_scat_source
C C 0.0033 0.0016 'International Tables Vol C Tables 4.2.6.8 and 6.1.1.4'
H H 0.0000 0.0000 'International Tables Vol C Tables 4.2.6.8 and 6.1.1.4'
N N 0.0061 0.0033 'International Tables Vol C Tables 4.2.6.8 and 6.1.1.4'
O O 0.0106 0.0060 'International Tables Vol C Tables 4.2.6.8 and 6.1.1.4'
P P 0.1023 0.0942 'International Tables Vol C Tables 4.2.6.8 and 6.1.1.4'
Dy Dy -0.1892 4.4098 'International Tables Vol C Tables 4.2.6.8 and 6.1.1.4'

loop_
_geom_angle_atom_site_label_1
_geom_angle_atom_site_label_2
_geom_angle_atom_site_label_3
_geom_angle
O1 Dy1 O4 84.06(14)
O1 Dy1 O5 149.26(16)
O4 Dy1 O5 80.59(16)
O1 Dy1 O10 124.94(16)
O4 Dy1 O10 147.27(15)
O5 Dy1 O10 79.07(16)
O1 Dy1 O13 77.96(16)
O4 Dy1 O13 79.89(16)
O5 Dy1 O13 124.64(15)
O10 Dy1 O13 90.96(19)
O1 Dy1 O6 85.12(19)
O4 Dy1 O6 125.80(16)
O5 Dy1 O6 82.58(17)
O10 Dy1 O6 76.39(18)
O13 Dy1 O6 147.67(16)
O1 Dy1 O12 128.10(18)
O4 Dy1 O12 75.18(16)
O5 Dy1 O12 72.95(16)
O10 Dy1 O12 74.48(17)
O13 Dy1 O12 52.07(15)
O6 Dy1 O12 144.82(19)
O1 Dy1 O7 75.21(17)
O4 Dy1 O7 74.15(17)
O5 Dy1 O7 75.04(16)
O10 Dy1 O7 123.94(19)
O13 Dy1 O7 144.18(18)
O6 Dy1 O7 51.75(16)
O12 Dy1 O7 138.51(16)
O1 Dy1 O9 73.78(15)
O4 Dy1 O9 149.36(16)
O5 Dy1 O9 128.49(16)
O10 Dy1 O9 51.37(16)
O13 Dy1 O9 75.05(17)
O6 Dy1 O9 73.84(16)
O12 Dy1 O9 102.02(16)
O7 Dy1 O9 118.53(16)
O1 P1 O3 112.1(3)
O1 P1 O2 112.8(3)
O3 P1 O2 106.9(3)
O1 P1 C1 113.3(3)
O3 P1 C1 107.5(3)
O2 P1 C1 103.7(3)
O4 P2 O16 115.7(3)
O4 P2 O15 112.1(3)
O16 P2 O15 104.8(3)
O4 P2 C20 112.6(3)
O16 P2 C20 102.2(3)
O15 P2 C20 108.7(3)
O5 P3 O17 115.4(3)
O5 P3 O18 112.4(3)
O17 P3 O18 104.7(3)
O5 P3 C20 112.8(3)
O17 P3 C20 102.5(3)
O18 P3 C20 108.2(3)
C2 C1 P1 117.1(4)
C2 C1 H1A 108.0
P1 C1 H1A 108.0
C2 C1 H1B 108.0
P1 C1 H1B 108.0
H1A C1 H1B 107.3
C3 C2 C15 119.8(5)
C3 C2 C1 120.4(5)
C15 C2 C1 119.8(5)
C2 C3 C8 120.1(5)
C2 C3 C4 123.3(5)
C8 C3 C4 116.6(5)
C5 C4 C3 121.4(6)
C5 C4 H4 119.3
C3 C4 H4 119.3
C4 C5 C6 121.3(7)
C4 C5 H5 119.4
C6 C5 H5 119.4
C7 C6 C5 120.3(6)
C7 C6 H6 119.8
C5 C6 H6 119.8
C6 C7 C8 120.7(6)
C6 C7 H7 119.7
C8 C7 H7 119.7
C9 C8 C7 120.9(6)
C9 C8 C3 119.4(5)
C7 C8 C3 119.7(6)
C8 C9 C10 121.3(5)
C8 C9 H9 119.3
C10 C9 H9 119.3
C9 C10 C15 120.0(6)
C9 C10 C11 120.5(6)
C15 C10 C11 119.5(6)
C12 C11 C10 120.7(6)
C12 C11 H11 119.7
C10 C11 H11 119.7
C11 C12 C13 119.7(6)
C11 C12 H12 120.2
C13 C12 H12 120.2
C14 C13 C12 122.0(7)
C14 C13 H13 119.0
C12 C13 H13 119.0
C13 C14 C15 120.8(6)
C13 C14 H14 119.6
C15 C14 H14 119.6
C2 C15 C10 119.4(5)
C2 C15 C14 123.3(5)
C10 C15 C14 117.3(5)
C17 C16 O2 108.7(7)
C17 C16 H16A 110.0
O2 C16 H16A 110.0
C17 C16 H16B 110.0
O2 C16 H16B 110.0
H16A C16 H16B 108.3
C16 C17 H17A 109.5
C16 C17 H17B 109.5
H17A C17 H17B 109.5
C16 C17 H17C 109.5
H17A C17 H17C 109.5
H17B C17 H17C 109.5
O3 C18 C19 108.2(8)
O3 C18 H18A 110.0
C19 C18 H18A 110.0
O3 C18 H18B 110.0
C19 C18 H18B 110.0
H18A C18 H18B 108.4
C18 C19 H19A 109.5
C18 C19 H19B 109.5
H19A C19 H19B 109.5
C18 C19 H19C 109.5
H19A C19 H19C 109.5
H19B C19 H19C 109.5
P3 C20 P2 115.2(4)
P3 C20 H20A 108.5
P2 C20 H20A 108.5
P3 C20 H20B 108.5
P2 C20 H20B 108.5
H20A C20 H20B 107.5
O15 C21 C22 110.9(7)
O15 C21 H21A 109.5
C22 C21 H21A 109.5
O15 C21 H21B 109.5
C22 C21 H21B 109.5
H21A C21 H21B 108.1
C21 C22 H22A 109.5
C21 C22 H22B 109.5
H22A C22 H22B 109.5
C21 C22 H22C 109.5
H22A C22 H22C 109.5
H22B C22 H22C 109.5
O16 C23 C24 115.3(9)
O16 C23 H23A 108.4
C24 C23 H23A 108.4
O16 C23 H23B 108.4
C24 C23 H23B 108.4
H23A C23 H23B 107.5
C23 C24 H24A 109.5
C23 C24 H24B 109.5
H24A C24 H24B 109.5
C23 C24 H24C 109.5
H24A C24 H24C 109.5
H24B C24 H24C 109.5
O17 C25 C26 105.5(7)
O17 C25 H25A 110.7
C26 C25 H25A 110.7
O17 C25 H25B 110.7
C26 C25 H25B 110.7
H25A C25 H25B 108.8
C25 C26 H26A 109.5
C25 C26 H26B 109.5
H26A C26 H26B 109.5
C25 C26 H26C 109.5
H26A C26 H26C 109.5
H26B C26 H26C 109.5
O18 C27 C28 108.8(7)
O18 C27 H27A 109.9
C28 C27 H27A 109.9
O18 C27 H27B 109.9
C28 C27 H27B 109.9
H27A C27 H27B 108.3
C27 C28 H28A 109.5
C27 C28 H28B 109.5
H28A C28 H28B 109.5
C27 C28 H28C 109.5
H28A C28 H28C 109.5
H28B C28 H28C 109.5
O8 N1 O7 121.6(7)
O8 N1 O6 121.2(7)
O7 N1 O6 117.2(6)
O11 N2 O9 122.3(7)
O11 N2 O10 121.9(6)
O9 N2 O10 115.8(5)
O14 N3 O12 122.5(5)
O14 N3 O13 122.5(6)
O12 N3 O13 115.0(5)
P1 O1 Dy1 152.2(3)
C16 O2 P1 122.8(4)
C18 O3 P1 125.1(5)
P2 O4 Dy1 139.3(3)
P3 O5 Dy1 136.2(3)
N1 O6 Dy1 96.4(4)
N1 O7 Dy1 94.7(4)
N2 O9 Dy1 94.5(4)
N2 O10 Dy1 98.2(4)
N3 O12 Dy1 95.2(3)
N3 O13 Dy1 97.1(4)
C21 O15 P2 124.7(5)
C23 O16 P2 124.8(5)
C25 O17 P3 119.4(4)
C27 O18 P3 124.3(4)

loop_
_geom_bond_atom_site_label_1
_geom_bond_atom_site_label_2
_geom_bond_distance
Dy1 O1 2.268(4)
Dy1 O4 2.328(4)
Dy1 O5 2.330(4)
Dy1 O10 2.417(5)
Dy1 O13 2.419(5)
Dy1 O6 2.425(5)
Dy1 O12 2.460(5)
Dy1 O7 2.487(5)
Dy1 O9 2.502(5)
P1 O1 1.487(4)
P1 O3 1.549(5)
P1 O2 1.553(4)
P1 C1 1.786(6)
P2 O4 1.492(4)
P2 O16 1.549(6)
P2 O15 1.564(5)
P2 C20 1.786(7)
P3 O5 1.483(5)
P3 O17 1.547(5)
P3 O18 1.551(5)
P3 C20 1.764(7)
C1 C2 1.513(7)
C1 H1A 0.9900
C1 H1B 0.9900
C2 C3 1.407(8)
C2 C15 1.420(8)
C3 C8 1.432(8)
C3 C4 1.441(8)
C4 C5 1.345(9)
C4 H4 0.9500
C5 C6 1.408(11)
C5 H5 0.9500
C6 C7 1.345(11)
C6 H6 0.9500
C7 C8 1.428(9)
C7 H7 0.9500
C8 C9 1.389(9)
C9 C10 1.397(9)
C9 H9 0.9500
C10 C15 1.423(8)
C10 C11 1.444(9)
C11 C12 1.360(10)
C11 H11 0.9500
C12 C13 1.399(10)
C12 H12 0.9500
C13 C14 1.360(9)
C13 H13 0.9500
C14 C15 1.438(9)
C14 H14 0.9500
C16 C17 1.432(12)
C16 O2 1.450(8)
C16 H16A 0.9900
C16 H16B 0.9900
C17 H17A 0.9800
C17 H17B 0.9800
C17 H17C 0.9800
C18 O3 1.439(9)
C18 C19 1.465(15)
C18 H18A 0.9900
C18 H18B 0.9900
C19 H19A 0.9800
C19 H19B 0.9800
C19 H19C 0.9800
C20 H20A 0.9900
C20 H20B 0.9900
C21 O15 1.448(9)
C21 C22 1.490(12)
C21 H21A 0.9900
C21 H21B 0.9900
C22 H22A 0.9800
C22 H22B 0.9800
C22 H22C 0.9800
C23 O16 1.423(10)
C23 C24 1.481(9)
C23 H23A 0.9900
C23 H23B 0.9900
C24 H24A 0.9800
C24 H24B 0.9800
C24 H24C 0.9800
C25 O17 1.485(10)
C25 C26 1.491(8)
C25 H25A 0.9900
C25 H25B 0.9900
C26 H26A 0.9800
C26 H26B 0.9800
C26 H26C 0.9800
C27 O18 1.460(8)
C27 C28 1.462(11)
C27 H27A 0.9900
C27 H27B 0.9900
C28 H28A 0.9800
C28 H28B 0.9800
C28 H28C 0.9800
N1 O8 1.230(8)
N1 O7 1.234(8)
N1 O6 1.279(7)
N2 O11 1.217(8)
N2 O9 1.252(7)
N2 O10 1.266(8)
N3 O14 1.207(7)
N3 O12 1.269(7)
N3 O13 1.271(7)

loop_
_geom_hbond_atom_site_label_D
_geom_hbond_atom_site_label_H
_geom_hbond_atom_site_label_A
_geom_hbond_distance_DH
_geom_hbond_distance_HA
_geom_hbond_distance_DA
_geom_hbond_angle_DHA
_geom_hbond_site_symmetry_A
_geom_hbond_publ_flag
C25 H25B O14 0.99 2.64 3.374(10) 130.6 4_656 yes
C21 H21A O7 0.99 2.61 3.517(9) 152.9 . yes
C20 H20A O10 0.99 2.51 3.196(7) 125.8 4_656 yes
C20 H20A O10 0.99 2.51 3.196(7) 125.8 4_656 yes
C21 H21A O7 0.99 2.61 3.517(9) 152.9 . yes

loop_
_geom_torsion_atom_site_label_1
_geom_torsion_atom_site_label_2
_geom_torsion_atom_site_label_3
_geom_torsion_atom_site_label_4
_geom_torsion
O1 P1 C1 C2 179.8(4)
O3 P1 C1 C2 55.4(5)
O2 P1 C1 C2 -57.5(5)
P1 C1 C2 C3 -91.6(6)
P1 C1 C2 C15 90.0(6)
C15 C2 C3 C8 1.6(8)
C1 C2 C3 C8 -176.8(5)
C15 C2 C3 C4 -178.4(6)
C1 C2 C3 C4 3.1(9)
C2 C3 C4 C5 -179.2(6)
C8 C3 C4 C5 0.8(9)
C3 C4 C5 C6 0.6(10)
C4 C5 C6 C7 -0.8(11)
C5 C6 C7 C8 -0.4(11)
C6 C7 C8 C9 179.3(7)
C6 C7 C8 C3 1.8(10)
C2 C3 C8 C9 0.5(9)
C4 C3 C8 C9 -179.4(6)
C2 C3 C8 C7 178.1(6)
C4 C3 C8 C7 -1.9(8)
C7 C8 C9 C10 -179.0(6)
C3 C8 C9 C10 -1.5(9)
C8 C9 C10 C15 0.3(9)
C8 C9 C10 C11 -179.6(6)
C9 C10 C11 C12 179.2(7)
C15 C10 C11 C12 -0.7(10)
C10 C11 C12 C13 0.2(11)
C11 C12 C13 C14 1.0(11)
C12 C13 C14 C15 -1.7(11)
C3 C2 C15 C10 -2.8(8)
C1 C2 C15 C10 175.6(5)
C3 C2 C15 C14 179.0(6)
C1 C2 C15 C14 -2.6(8)
C9 C10 C15 C2 1.8(9)
C11 C10 C15 C2 -178.2(6)
C9 C10 C15 C14 -179.8(6)
C11 C10 C15 C14 0.1(9)
C13 C14 C15 C2 179.3(6)
C13 C14 C15 C10 1.1(9)
O5 P3 C20 P2 -56.2(5)
O17 P3 C20 P2 68.6(4)
O18 P3 C20 P2 178.8(3)
O4 P2 C20 P3 39.9(5)
O16 P2 C20 P3 164.6(4)
O15 P2 C20 P3 -85.0(4)
O3 P1 O1 Dy1 119.8(6)
O2 P1 O1 Dy1 -119.5(6)
C1 P1 O1 Dy1 -2.0(7)
C17 C16 O2 P1 144.3(7)
O1 P1 O2 C16 -48.4(6)
O3 P1 O2 C16 75.3(6)
C1 P1 O2 C16 -171.3(5)
C19 C18 O3 P1 -106.7(8)
O1 P1 O3 C18 18.5(7)
O2 P1 O3 C18 -105.6(7)
C1 P1 O3 C18 143.6(7)
O16 P2 O4 Dy1 -112.1(4)
O15 P2 O4 Dy1 127.9(4)
C20 P2 O4 Dy1 4.9(6)
O17 P3 O5 Dy1 -85.9(4)
O18 P3 O5 Dy1 154.1(4)
C20 P3 O5 Dy1 31.5(5)
O8 N1 O6 Dy1 -177.4(7)
O7 N1 O6 Dy1 0.3(6)
O8 N1 O7 Dy1 177.4(7)
O6 N1 O7 Dy1 -0.3(6)
O11 N2 O9 Dy1 177.2(6)
O10 N2 O9 Dy1 -2.3(6)
O11 N2 O10 Dy1 -177.1(6)
O9 N2 O10 Dy1 2.3(6)
O14 N3 O12 Dy1 -172.5(6)
O13 N3 O12 Dy1 7.3(6)
O14 N3 O13 Dy1 172.3(6)
O12 N3 O13 Dy1 -7.5(6)
C22 C21 O15 P2 136.3(7)
O4 P2 O15 C21 -26.8(6)
O16 P2 O15 C21 -153.0(6)
C20 P2 O15 C21 98.3(6)
C24 C23 O16 P2 -76.9(11)
O4 P2 O16 C23 -36.7(7)
O15 P2 O16 C23 87.3(7)
C20 P2 O16 C23 -159.4(7)
C26 C25 O17 P3 -174.2(6)
O5 P3 O17 C25 -63.0(6)
O18 P3 O17 C25 61.1(6)
C20 P3 O17 C25 174.0(5)
C28 C27 O18 P3 153.6(6)
O5 P3 O18 C27 -22.7(7)
O17 P3 O18 C27 -148.7(6)
C20 P3 O18 C27 102.5(6)
